data_4035226
loop_
_publ_author_name
'Kumar, Sushil'
'Huang, Ding-Chi'
'Venkateswarlu, Samala'
'Tao, Yu-Tai'

_publ_section_title
;
 Nonlinear Polyfused Aromatics with Extended \p-Conjugation from
 Phenanthrotriphenylene, Tetracene, and Pentacene: Syntheses, Crystal
 Packings, and Properties.
;
_journal_issue 19
_journal_name_full 'The Journal of organic chemistry'
_journal_page_first 11614
_journal_page_last 11622
_journal_paper_doi 10.1021/acs.joc.8b01582
_journal_volume 83
_journal_year 2018
_chemical_formula_moiety 'C46 H24 Cl2'
_chemical_formula_sum 'C46 H24 Cl2'
_chemical_formula_weight 647.55
_space_group_IT_number 14
_space_group_name_Hall '-P 2yn'
_space_group_name_H-M_alt 'P 1 21/n 1'
_symmetry_cell_setting monoclinic
_symmetry_space_group_name_H-M 'P 1 21/n 1'
_atom_sites_solution_hydrogens geom
_atom_sites_solution_primary direct
_atom_sites_solution_secondary difmap
_audit_creation_method SHELXL-97
_cell_angle_alpha 90.00
_cell_angle_beta 95.413(16)
_cell_angle_gamma 90.00
_cell_formula_units_Z 2
_cell_length_a 11.996(6)
_cell_length_b 3.8892(16)
_cell_length_c 30.770(15)
_cell_measurement_reflns_used 2354
_cell_measurement_temperature 200(2)
_cell_measurement_theta_max 24.276
_cell_measurement_theta_min 2.498
_cell_volume 1429.2(12)
_computing_molecular_graphics 'Ortep-3 for Windows (Farrugia, 1997)'
_computing_publication_material 'WinGX publication routines (Farrugia, 1999)'
_computing_structure_refinement 'SHELXL-97 (Sheldrick, 1997)'
_computing_structure_solution 'SHELXS-86 (Sheldrick, 1986)'
_diffrn_ambient_temperature 200(2)
_diffrn_measured_fraction_theta_full 0.977
_diffrn_measured_fraction_theta_max 0.977
_diffrn_measurement_device_type 'D8 Venture'
_diffrn_radiation_monochromator graphite
_diffrn_radiation_source 'fine-focus sealed tube'
_diffrn_radiation_type MoK\a
_diffrn_radiation_wavelength 0.71073
_diffrn_reflns_av_R_equivalents 0.0595
_diffrn_reflns_av_sigmaI/netI 0.0550
_diffrn_reflns_limit_h_max 14
_diffrn_reflns_limit_h_min -14
_diffrn_reflns_limit_k_max 4
_diffrn_reflns_limit_k_min -4
_diffrn_reflns_limit_l_max 30
_diffrn_reflns_limit_l_min -36
_diffrn_reflns_number 10206
_diffrn_reflns_theta_full 25.04
_diffrn_reflns_theta_max 25.04
_diffrn_reflns_theta_min 2.50
_exptl_absorpt_coefficient_mu 0.266
_exptl_absorpt_correction_T_max 0.9973
_exptl_absorpt_correction_T_min 0.8174
_exptl_absorpt_correction_type multi-scan
_exptl_absorpt_process_details SADABS
_exptl_crystal_colour yellow
_exptl_crystal_density_diffrn 1.505
_exptl_crystal_density_method 'not measured'
_exptl_crystal_description prism
_exptl_crystal_F_000 668
_exptl_crystal_size_max 0.79
_exptl_crystal_size_mid 0.04
_exptl_crystal_size_min 0.01
_refine_diff_density_max 0.229
_refine_diff_density_min -0.309
_refine_diff_density_rms 0.060
_refine_ls_extinction_method none
_refine_ls_goodness_of_fit_ref 1.021
_refine_ls_hydrogen_treatment constr
_refine_ls_matrix_type full
_refine_ls_number_parameters 217
_refine_ls_number_reflns 2476
_refine_ls_number_restraints 0
_refine_ls_restrained_S_all 1.021
_refine_ls_R_factor_all 0.0675
_refine_ls_R_factor_gt 0.0460
_refine_ls_shift/su_max 0.000
_refine_ls_shift/su_mean 0.000
_refine_ls_structure_factor_coef Fsqd
_refine_ls_weighting_details 'calc w=1/[\s^2^(Fo^2^)+(0.0503P)^2^+0.5719P] where P=(Fo^2^+2Fc^2^)/3'
_refine_ls_weighting_scheme calc
_refine_ls_wR_factor_gt 0.0996
_refine_ls_wR_factor_ref 0.1109
_reflns_number_gt 1900
_reflns_number_total 2476
_reflns_threshold_expression >2sigma(I)
_cod_data_source_file jo8b01582_si_007.cif
_cod_data_source_block d19189
_cod_original_cell_volume 1429.1(11)
_cod_original_sg_symbol_H-M 'P 21/n'
_cod_database_code 4035226

loop_
_symmetry_equiv_pos_as_xyz
'x, y, z'
'-x+1/2, y+1/2, -z+1/2'
'-x, -y, -z'
'x-1/2, -y-1/2, z-1/2'

loop_
_atom_site_label
_atom_site_type_symbol
_atom_site_fract_x
_atom_site_fract_y
_atom_site_fract_z
_atom_site_U_iso_or_equiv
_atom_site_adp_type
_atom_site_occupancy
_atom_site_symmetry_multiplicity
_atom_site_calc_flag
_atom_site_refinement_flags
C1 C 0.44770(19) -0.2336(6) 0.39682(8) 0.0224(6) Uani 1 1 d .
C2 C 0.45529(18) -0.1890(6) 0.35209(8) 0.0215(6) Uani 1 1 d .
C3 C 0.5510(2) -0.2821(7) 0.33044(8) 0.0276(6) Uani 1 1 d .
H3 H 0.6134 -0.3876 0.3465 0.033 Uiso 1 1 calc R
C4 C 0.5535(2) -0.2212(7) 0.28722(9) 0.0312(7) Uani 1 1 d .
H4 H 0.6175 -0.2864 0.2732 0.037 Uiso 1 1 calc R
C5 C 0.4619(2) -0.0616(7) 0.26254(9) 0.0298(6) Uani 1 1 d .
H5 H 0.4650 -0.0206 0.2322 0.036 Uiso 1 1 calc R
C6 C 0.3695(2) 0.0332(7) 0.28222(8) 0.0261(6) Uani 1 1 d .
H6 H 0.3090 0.1429 0.2655 0.031 Uiso 1 1 calc R
C7 C 0.36239(19) -0.0298(6) 0.32732(8) 0.0214(6) Uani 1 1 d .
C8 C 0.26666(19) 0.0618(6) 0.34760(8) 0.0220(6) Uani 1 1 d .
H8 H 0.2060 0.1687 0.3306 0.026 Uiso 1 1 calc R
C9 C 0.25760(18) 0.0013(6) 0.39166(8) 0.0187(5) Uani 1 1 d .
C10 C 0.35416(18) -0.1343(6) 0.41769(8) 0.0207(6) Uani 1 1 d .
C11 C 0.35376(19) -0.1360(7) 0.46398(8) 0.0236(6) Uani 1 1 d .
H11 H 0.4138 -0.2401 0.4816 0.028 Uiso 1 1 calc R
C12 C 0.26856(19) 0.0094(6) 0.48296(8) 0.0229(6) Uani 1 1 d .
H12 H 0.2744 0.0288 0.5139 0.027 Uiso 1 1 calc R
C13 C 0.16937(18) 0.1360(6) 0.45833(7) 0.0185(5) Uani 1 1 d .
C14 C 0.15806(18) 0.0932(6) 0.41334(8) 0.0188(5) Uani 1 1 d .
C15 C 0.08230(18) 0.3109(6) 0.47995(7) 0.0191(5) Uani 1 1 d .
C16 C 0.09855(18) 0.4075(6) 0.52370(7) 0.0195(5) Uani 1 1 d .
H16 H 0.1662 0.3421 0.5402 0.023 Uiso 1 1 calc R
C17 C 0.01975(18) 0.5961(6) 0.54438(8) 0.0193(5) Uani 1 1 d .
C18 C 0.04152(19) 0.7178(6) 0.58934(7) 0.0196(5) Uani 1 1 d .
C19 C 0.14938(19) 0.7059(7) 0.61153(8) 0.0236(6) Uani 1 1 d .
H19 H 0.2081 0.6011 0.5976 0.028 Uiso 1 1 calc R
C20 C 0.1726(2) 0.8404(7) 0.65254(8) 0.0257(6) Uani 1 1 d .
H20 H 0.2456 0.8206 0.6673 0.031 Uiso 1 1 calc R
C21 C 0.08788(19) 1.0062(6) 0.67230(8) 0.0242(6) Uani 1 1 d .
H21 H 0.1036 1.1073 0.7003 0.029 Uiso 1 1 calc R
C22 C -0.01878(19) 1.0244(6) 0.65144(8) 0.0217(6) Uani 1 1 d .
H22 H -0.0752 1.1420 0.6652 0.026 Uiso 1 1 calc R
C23 C -0.04639(18) 0.8735(6) 0.61020(7) 0.0188(5) Uani 1 1 d .
Cl1 Cl 0.56293(5) -0.41244(18) 0.42837(2) 0.0317(2) Uani 1 1 d .

loop_
_atom_site_aniso_label
_atom_site_aniso_U_11
_atom_site_aniso_U_22
_atom_site_aniso_U_33
_atom_site_aniso_U_23
_atom_site_aniso_U_13
_atom_site_aniso_U_12
C1 0.0180(12) 0.0229(15) 0.0257(14) -0.0017(12) -0.0009(10) 0.0002(10)
C2 0.0213(13) 0.0183(14) 0.0247(14) -0.0025(11) 0.0012(10) -0.0033(10)
C3 0.0207(13) 0.0293(17) 0.0331(15) -0.0084(13) 0.0046(11) 0.0015(11)
C4 0.0266(14) 0.0348(18) 0.0337(16) -0.0101(14) 0.0111(12) -0.0025(11)
C5 0.0333(15) 0.0318(17) 0.0255(15) -0.0032(12) 0.0097(11) -0.0057(12)
C6 0.0261(13) 0.0269(16) 0.0253(14) -0.0012(12) 0.0030(11) -0.0025(11)
C7 0.0224(12) 0.0167(15) 0.0255(14) -0.0030(11) 0.0037(10) -0.0041(10)
C8 0.0197(12) 0.0221(15) 0.0240(13) -0.0005(11) 0.0010(10) -0.0008(10)
C9 0.0187(12) 0.0153(14) 0.0222(13) -0.0004(11) 0.0020(10) -0.0021(9)
C10 0.0214(12) 0.0158(14) 0.0247(14) -0.0026(11) 0.0014(10) -0.0024(10)
C11 0.0217(13) 0.0261(16) 0.0223(14) 0.0012(11) -0.0020(10) 0.0007(10)
C12 0.0265(13) 0.0235(15) 0.0188(13) -0.0010(11) 0.0026(10) -0.0007(11)
C13 0.0192(12) 0.0181(14) 0.0186(13) 0.0012(10) 0.0033(10) -0.0015(9)
C14 0.0208(12) 0.0153(14) 0.0202(13) 0.0012(10) 0.0017(10) -0.0007(9)
C15 0.0206(12) 0.0177(14) 0.0196(13) 0.0035(11) 0.0050(10) -0.0036(10)
C16 0.0186(12) 0.0200(15) 0.0199(13) 0.0031(11) 0.0025(9) -0.0016(10)
C17 0.0201(12) 0.0173(14) 0.0211(13) 0.0015(11) 0.0050(10) -0.0032(10)
C18 0.0224(12) 0.0161(14) 0.0205(13) 0.0021(11) 0.0036(10) -0.0030(10)
C19 0.0210(13) 0.0252(15) 0.0250(14) -0.0010(12) 0.0045(10) 0.0007(10)
C20 0.0223(13) 0.0286(16) 0.0260(14) 0.0003(12) 0.0006(10) -0.0020(11)
C21 0.0287(14) 0.0252(15) 0.0185(13) 0.0005(11) 0.0017(10) -0.0043(11)
C22 0.0205(12) 0.0234(15) 0.0218(13) -0.0024(11) 0.0041(10) -0.0009(10)
C23 0.0203(12) 0.0179(14) 0.0188(13) 0.0038(10) 0.0046(10) -0.0013(10)
Cl1 0.0232(3) 0.0408(5) 0.0305(4) -0.0013(3) -0.0004(3) 0.0083(3)

loop_
_atom_type_symbol
_atom_type_description
_atom_type_scat_dispersion_real
_atom_type_scat_dispersion_imag
_atom_type_scat_source
C C 0.0033 0.0016 'International Tables Vol C Tables 4.2.6.8 and 6.1.1.4'
H H 0.0000 0.0000 'International Tables Vol C Tables 4.2.6.8 and 6.1.1.4'
Cl Cl 0.1484 0.1585 'International Tables Vol C Tables 4.2.6.8 and 6.1.1.4'

loop_
_geom_angle_atom_site_label_1
_geom_angle_atom_site_label_2
_geom_angle_atom_site_label_3
_geom_angle
_geom_angle_site_symmetry_1
_geom_angle_site_symmetry_3
C10 C1 C2 123.2(2) . .
C10 C1 Cl1 118.64(19) . .
C2 C1 Cl1 118.17(17) . .
C1 C2 C7 117.3(2) . .
C1 C2 C3 123.9(2) . .
C7 C2 C3 118.8(2) . .
C4 C3 C2 120.5(2) . .
C4 C3 H3 119.7 . .
C2 C3 H3 119.7 . .
C3 C4 C5 121.0(2) . .
C3 C4 H4 119.5 . .
C5 C4 H4 119.5 . .
C6 C5 C4 120.1(2) . .
C6 C5 H5 119.9 . .
C4 C5 H5 119.9 . .
C5 C6 C7 120.9(2) . .
C5 C6 H6 119.5 . .
C7 C6 H6 119.5 . .
C8 C7 C6 121.2(2) . .
C8 C7 C2 120.1(2) . .
C6 C7 C2 118.7(2) . .
C9 C8 C7 122.2(2) . .
C9 C8 H8 118.9 . .
C7 C8 H8 118.9 . .
C8 C9 C10 118.0(2) . .
C8 C9 C14 123.0(2) . .
C10 C9 C14 118.8(2) . .
C1 C10 C11 122.4(2) . .
C1 C10 C9 118.8(2) . .
C11 C10 C9 118.5(2) . .
C12 C11 C10 120.4(2) . .
C12 C11 H11 119.8 . .
C10 C11 H11 119.8 . .
C11 C12 C13 122.6(2) . .
C11 C12 H12 118.7 . .
C13 C12 H12 118.7 . .
C14 C13 C12 118.9(2) . .
C14 C13 C15 120.3(2) . .
C12 C13 C15 120.8(2) . .
C13 C14 C23 118.73(19) . 3_566
C13 C14 C9 118.4(2) . .
C23 C14 C9 122.8(2) 3_566 .
C16 C15 C17 118.4(2) . 3_566
C16 C15 C13 121.7(2) . .
C17 C15 C13 119.8(2) 3_566 .
C15 C16 C17 122.9(2) . .
C15 C16 H16 118.6 . .
C17 C16 H16 118.6 . .
C16 C17 C15 118.7(2) . 3_566
C16 C17 C18 122.2(2) . .
C15 C17 C18 119.0(2) 3_566 .
C19 C18 C23 118.9(2) . .
C19 C18 C17 121.5(2) . .
C23 C18 C17 119.4(2) . .
C20 C19 C18 122.2(2) . .
C20 C19 H19 118.9 . .
C18 C19 H19 118.9 . .
C19 C20 C21 119.1(2) . .
C19 C20 H20 120.5 . .
C21 C20 H20 120.5 . .
C22 C21 C20 120.3(2) . .
C22 C21 H21 119.8 . .
C20 C21 H21 119.8 . .
C21 C22 C23 121.8(2) . .
C21 C22 H22 119.1 . .
C23 C22 H22 119.1 . .
C22 C23 C18 117.6(2) . .
C22 C23 C14 122.3(2) . 3_566
C18 C23 C14 119.8(2) . 3_566

loop_
_geom_bond_atom_site_label_1
_geom_bond_atom_site_label_2
_geom_bond_distance
_geom_bond_site_symmetry_2
C1 C10 1.399(3) .
C1 C2 1.399(3) .
C1 Cl1 1.756(2) .
C2 C7 1.430(3) .
C2 C3 1.427(3) .
C3 C4 1.354(4) .
C3 H3 0.9500 .
C4 C5 1.418(4) .
C4 H4 0.9500 .
C5 C6 1.363(3) .
C5 H5 0.9500 .
C6 C7 1.420(3) .
C6 H6 0.9500 .
C7 C8 1.404(3) .
C8 C9 1.390(3) .
C8 H8 0.9500 .
C9 C10 1.445(3) .
C9 C14 1.466(3) .
C10 C11 1.425(3) .
C11 C12 1.348(3) .
C11 H11 0.9500 .
C12 C13 1.436(3) .
C12 H12 0.9500 .
C13 C14 1.388(3) .
C13 C15 1.459(3) .
C14 C23 1.467(3) 3_566
C15 C16 1.394(3) .
C15 C17 1.420(3) 3_566
C16 C17 1.396(3) .
C16 H16 0.9500 .
C17 C15 1.420(3) 3_566
C17 C18 1.462(3) .
C18 C19 1.406(3) .
C18 C23 1.421(3) .
C19 C20 1.370(3) .
C19 H19 0.9500 .
C20 C21 1.391(3) .
C20 H20 0.9500 .
C21 C22 1.378(3) .
C21 H21 0.9500 .
C22 C23 1.409(3) .
C22 H22 0.9500 .
C23 C14 1.467(3) 3_566
